data_4331954
loop_
_publ_author_name
'Chen, Wanzhi'
'Liu, Fenghui'
'Xu, Duanjun'
'Matsumoto, Kazuko'
'Kishi, Shinobu'
'Kato, Masako'

_publ_section_title
;
 Luminescent Amidate-Bridged One-Dimensional
 Platinum(II)&#x2212;Thallium(I) Coordination Polymers Assembled via
 Metallophilic Attraction
;
_journal_issue 14
_journal_name_full 'Inorganic Chemistry'
_journal_page_first 5552
_journal_page_last 5560
_journal_paper_doi 10.1021/ic051932c
_journal_volume 45
_journal_year 2006
_chemical_formula_sum 'C22 H60 Cl2 N8 O14 Pt2 Tl2'
_chemical_formula_weight 1530.60
_chemical_name_systematic
; 
 ? 
;
_space_group_IT_number 144
_symmetry_cell_setting trigonal
_symmetry_space_group_name_Hall 'P 31'
_symmetry_space_group_name_H-M 'P 31'
_atom_sites_solution_hydrogens geom
_atom_sites_solution_primary direct
_atom_sites_solution_secondary difmap
_audit_creation_method SHELXL-97
_cell_angle_alpha 90.00
_cell_angle_beta 90.00
_cell_angle_gamma 120.00
_cell_formula_units_Z 3
_cell_length_a 11.344(5)
_cell_length_b 11.344(5)
_cell_length_c 30.27(3)
_cell_measurement_temperature 293(2)
_cell_volume 3373(4)
_computing_cell_refinement 'Bruker SMART'
_computing_data_collection 'Bruker SMART'
_computing_data_reduction 'Bruker SAINT'
_computing_molecular_graphics 'Bruker SHELXTL'
_computing_publication_material 'Bruker SHELXTL'
_computing_structure_refinement 'SHELXL-97 (Sheldrick, 1997)'
_computing_structure_solution 'SHELXS-97 (Sheldrick, 1990)'
_diffrn_ambient_temperature 293(2)
_diffrn_measured_fraction_theta_full 0.998
_diffrn_measured_fraction_theta_max 0.998
_diffrn_measurement_device_type 'CCD area detector'
_diffrn_measurement_method 'phi and omega scans'
_diffrn_radiation_monochromator graphite
_diffrn_radiation_source 'fine-focus sealed tube'
_diffrn_radiation_type MoK\a
_diffrn_radiation_wavelength 0.71073
_diffrn_reflns_av_R_equivalents 0.1304
_diffrn_reflns_av_sigmaI/netI 0.0874
_diffrn_reflns_limit_h_max 13
_diffrn_reflns_limit_h_min -12
_diffrn_reflns_limit_k_max 13
_diffrn_reflns_limit_k_min -13
_diffrn_reflns_limit_l_max 34
_diffrn_reflns_limit_l_min -37
_diffrn_reflns_number 19186
_diffrn_reflns_theta_full 26.00
_diffrn_reflns_theta_max 26.00
_diffrn_reflns_theta_min 2.02
_exptl_absorpt_coefficient_mu 13.521
_exptl_absorpt_correction_T_max 0.2533
_exptl_absorpt_correction_T_min 0.0538
_exptl_absorpt_correction_type multi-scan
_exptl_absorpt_process_details sadabs
_exptl_crystal_colour yellow
_exptl_crystal_density_diffrn 2.260
_exptl_crystal_density_method 'not measured'
_exptl_crystal_description prism
_exptl_crystal_F_000 2136
_exptl_crystal_size_max 0.52
_exptl_crystal_size_mid 0.42
_exptl_crystal_size_min 0.14
_refine_diff_density_max 3.597
_refine_diff_density_min -2.005
_refine_diff_density_rms 0.342
_refine_ls_abs_structure_details 'Flack H D (1983), Acta Cryst. A39, 876-881'
_refine_ls_abs_structure_Flack 0.05(2)
_refine_ls_extinction_coef 0.0036(2)
_refine_ls_extinction_expression Fc^*^=kFc[1+0.001xFc^2^\l^3^/sin(2\q)]^-1/4^
_refine_ls_extinction_method SHELXL
_refine_ls_goodness_of_fit_ref 1.042
_refine_ls_hydrogen_treatment constr
_refine_ls_matrix_type full
_refine_ls_number_parameters 381
_refine_ls_number_reflns 8472
_refine_ls_number_restraints 298
_refine_ls_restrained_S_all 1.027
_refine_ls_R_factor_all 0.0695
_refine_ls_R_factor_gt 0.0669
_refine_ls_shift/su_max 0.093
_refine_ls_shift/su_mean 0.008
_refine_ls_structure_factor_coef Fsqd
_refine_ls_weighting_details 'calc w=1/[\s^2^(Fo^2^)+(0.0889P)^2^+70.7006P] where P=(Fo^2^+2Fc^2^)/3'
_refine_ls_weighting_scheme calc
_refine_ls_wR_factor_gt 0.1748
_refine_ls_wR_factor_ref 0.1773
_reflns_number_gt 8029
_reflns_number_total 8472
_reflns_threshold_expression >2sigma(I)
_cod_data_source_file ic051932csup1.cif
_cod_data_source_block p31a
_cod_depositor_comments
;
The following automatic conversions were performed:

'_symmetry_cell_setting' value 'Trigonal' changed to 'trigonal'
according to /home/saulius/struct/CIF-dictionaries/cif_core.dic
dictionary named 'cif_core.dic' version 2.4.2 from 2011-04-26.

Automatic conversion script
Id: cif_fix_values 1891 2012-01-12 08:04:46Z andrius 
;
_cod_original_cell_volume 3374(3)
_cod_original_sg_symbol_H-M P3(1)
_cod_database_code 4331954

loop_
_symmetry_equiv_pos_as_xyz
'x, y, z'
'-y, x-y, z+1/3'
'-x+y, -x, z+2/3'

loop_
_atom_site_label
_atom_site_type_symbol
_atom_site_fract_x
_atom_site_fract_y
_atom_site_fract_z
_atom_site_U_iso_or_equiv
_atom_site_adp_type
_atom_site_occupancy
_atom_site_symmetry_multiplicity
_atom_site_calc_flag
_atom_site_refinement_flags
Pt1 Pt 0.89078(9) 0.26008(8) 0.54316(3) 0.0378(2) Uani 1 1 d .
Pt2 Pt 0.86468(8) 0.74102(8) 0.55782(2) 0.0318(2) Uani 1 1 d .
Tl1 Tl 0.77959(9) 0.44888(8) 0.55230(3) 0.0416(2) Uani 1 1 d .
Tl2 Tl 0.97141(10) 1.04393(9) 0.54998(4) 0.0493(3) Uani 1 1 d .
Cl1 Cl 0.6607(10) 0.5132(9) 0.6935(3) 0.080(2) Uani 1 1 d D
Cl2 Cl 0.3474(10) 0.3472(11) 0.5027(3) 0.080(2) Uani 1 1 d D
O1 O 0.9820(16) 0.5179(16) 0.6068(5) 0.041(3) Uani 1 1 d U
O2 O 0.9633(16) 0.5861(19) 0.4940(6) 0.046(4) Uani 1 1 d U
O3 O 0.776(3) 0.912(2) 0.4936(8) 0.082(8) Uani 1 1 d U
O4 O 0.763(2) -0.0168(18) 0.6032(6) 0.061(5) Uani 1 1 d U
O60 O 0.203(3) 0.007(2) 0.6073(12) 0.107(10) Uani 1 1 d DU
O71 O 0.778(3) 0.609(4) 0.7146(14) 0.184(10) Uani 1 1 d DU
O72 O 0.692(5) 0.478(5) 0.6525(12) 0.184(10) Uani 1 1 d DU
O73 O 0.567(4) 0.552(5) 0.6788(14) 0.184(10) Uani 1 1 d DU
O74 O 0.588(6) 0.411(3) 0.7243(12) 0.184(10) Uani 1 1 d DU
O81 O 0.263(4) 0.272(6) 0.5376(13) 0.182(10) Uani 1 1 d DU
O82 O 0.394(4) 0.281(5) 0.4755(15) 0.182(10) Uani 1 1 d DU
O83 O 0.268(4) 0.386(6) 0.4783(15) 0.182(10) Uani 1 1 d DU
O84 O 0.474(3) 0.459(4) 0.5172(15) 0.182(10) Uani 1 1 d DU
O1W O 0.739(4) 0.367(3) 0.7959(10) 0.120(12) Uani 1 1 d U
N1 N 0.827(2) 0.206(2) 0.6052(5) 0.041(4) Uani 1 1 d U
H1 H 0.8303 0.2685 0.6221 0.049 Uiso 1 1 calc R
N2 N 1.076(2) 0.4129(18) 0.5688(6) 0.041(4) Uani 1 1 d U
H2 H 1.1500 0.4161 0.5610 0.050 Uiso 1 1 calc R
N3 N 0.962(3) 0.328(2) 0.4800(7) 0.054(5) Uani 1 1 d U
H3A H 0.9727 0.4112 0.4764 0.081 Uiso 1 1 calc R
H3B H 0.9017 0.2718 0.4604 0.081 Uiso 1 1 calc R
H3C H 1.0410 0.3317 0.4762 0.081 Uiso 1 1 calc R
N4 N 0.706(2) 0.109(2) 0.5196(8) 0.056(6) Uani 1 1 d U
H4A H 0.7175 0.0457 0.5060 0.084 Uiso 1 1 calc R
H4B H 0.6725 0.1444 0.5007 0.084 Uiso 1 1 calc R
H4C H 0.6485 0.0710 0.5421 0.084 Uiso 1 1 calc R
N5 N 1.048(2) 0.784(2) 0.5309(9) 0.057(6) Uani 1 1 d U
H5 H 1.1220 0.8538 0.5397 0.069 Uiso 1 1 calc R
N6 N 0.792(2) 0.7284(19) 0.4954(7) 0.045(5) Uani 1 1 d U
H6 H 0.7811 0.6601 0.4799 0.054 Uiso 1 1 calc R
N7 N 0.6772(17) 0.6995(16) 0.5813(6) 0.033(4) Uani 1 1 d U
H7A H 0.6801 0.7770 0.5884 0.049 Uiso 1 1 calc R
H7B H 0.6560 0.6467 0.6051 0.049 Uiso 1 1 calc R
H7C H 0.6145 0.6569 0.5605 0.049 Uiso 1 1 calc R
N8 N 0.9373(19) 0.7486(19) 0.6195(7) 0.043(4) Uani 1 1 d U
H8A H 0.8934 0.6661 0.6316 0.064 Uiso 1 1 calc R
H8B H 0.9246 0.8064 0.6359 0.064 Uiso 1 1 calc R
H8C H 1.0258 0.7766 0.6181 0.064 Uiso 1 1 calc RD
C1 C 0.776(2) 0.077(3) 0.6243(9) 0.049(6) Uani 1 1 d U
C2 C 0.756(2) 0.064(3) 0.6737(8) 0.045(5) Uani 1 1 d U
C3 C 0.766(4) 0.185(4) 0.6958(12) 0.088(6) Uani 1 1 d U
H3D H 0.7344 0.1626 0.7258 0.132 Uiso 1 1 calc R
H3E H 0.7103 0.2135 0.6804 0.132 Uiso 1 1 calc R
H3F H 0.8587 0.2577 0.6957 0.132 Uiso 1 1 calc R
C4 C 0.618(4) -0.054(4) 0.6811(12) 0.088(6) Uani 1 1 d U
H4D H 0.6163 -0.1359 0.6724 0.132 Uiso 1 1 calc R
H4E H 0.5531 -0.0427 0.6638 0.132 Uiso 1 1 calc R
H4F H 0.5947 -0.0590 0.7118 0.132 Uiso 1 1 calc R
C5 C 0.852(4) 0.027(4) 0.6902(13) 0.088(6) Uani 1 1 d U
H5A H 0.9390 0.0821 0.6763 0.132 Uiso 1 1 calc R
H5B H 0.8201 -0.0674 0.6836 0.132 Uiso 1 1 calc R
H5C H 0.8617 0.0402 0.7215 0.132 Uiso 1 1 calc R
C6 C 1.080(2) 0.503(2) 0.5962(6) 0.050(7) Uani 1 1 d DU
C7 C 1.216(2) 0.593(2) 0.6178(8) 0.054(6) Uani 1 1 d DU
C8 C 1.242(3) 0.732(3) 0.6333(13) 0.109(9) Uani 1 1 d DU
H8D H 1.3189 0.8024 0.6178 0.164 Uiso 1 1 calc R
H8E H 1.2604 0.7413 0.6645 0.164 Uiso 1 1 calc R
H8F H 1.1632 0.7402 0.6275 0.164 Uiso 1 1 calc RD
C9 C 1.335(3) 0.607(4) 0.5905(12) 0.109(9) Uani 1 1 d DU
H9A H 1.3170 0.6109 0.5597 0.164 Uiso 1 1 calc R
H9B H 1.3474 0.5308 0.5959 0.164 Uiso 1 1 calc R
H9C H 1.4166 0.6897 0.5986 0.164 Uiso 1 1 calc R
C10 C 1.209(4) 0.520(3) 0.6627(10) 0.109(9) Uani 1 1 d DU
H10A H 1.2309 0.4492 0.6575 0.164 Uiso 1 1 calc R
H10B H 1.1191 0.4803 0.6748 0.164 Uiso 1 1 calc R
H10C H 1.2734 0.5845 0.6832 0.164 Uiso 1 1 calc R
C11 C 1.052(2) 0.706(2) 0.5007(8) 0.039(5) Uani 1 1 d U
C12 C 1.184(2) 0.777(3) 0.4693(9) 0.052(7) Uani 1 1 d U
C13 C 1.209(5) 0.661(4) 0.4502(16) 0.099(8) Uani 1 1 d U
H13A H 1.1388 0.6074 0.4294 0.149 Uiso 1 1 calc R
H13B H 1.2074 0.6043 0.4740 0.149 Uiso 1 1 calc R
H13C H 1.2961 0.7019 0.4358 0.149 Uiso 1 1 calc R
C14 C 1.311(4) 0.892(5) 0.4958(16) 0.099(8) Uani 1 1 d U
H14A H 1.3840 0.9450 0.4756 0.149 Uiso 1 1 calc R
H14B H 1.3407 0.8512 0.5174 0.149 Uiso 1 1 calc R
H14C H 1.2844 0.9509 0.5102 0.149 Uiso 1 1 calc R
C15 C 1.141(4) 0.828(5) 0.4298(15) 0.099(8) Uani 1 1 d U
H15A H 1.1376 0.7762 0.4041 0.149 Uiso 1 1 calc R
H15B H 1.2061 0.9221 0.4251 0.149 Uiso 1 1 calc R
H15C H 1.0532 0.8169 0.4352 0.149 Uiso 1 1 calc R
C16 C 0.763(2) 0.808(2) 0.4772(8) 0.042(5) Uani 1 1 d U
C17 C 0.705(3) 0.781(3) 0.4288(9) 0.054(6) Uani 1 1 d U
C18 C 0.574(4) 0.775(4) 0.4262(16) 0.092(12) Uani 1 1 d U
H18A H 0.5806 0.8546 0.4395 0.138 Uiso 1 1 calc R
H18B H 0.5071 0.6953 0.4417 0.138 Uiso 1 1 calc R
H18C H 0.5476 0.7694 0.3958 0.138 Uiso 1 1 calc R
C19 C 0.704(5) 0.654(4) 0.4106(13) 0.085(10) Uani 1 1 d U
H19A H 0.6679 0.5837 0.4325 0.127 Uiso 1 1 calc R
H19B H 0.7956 0.6769 0.4035 0.127 Uiso 1 1 calc R
H19C H 0.6489 0.6231 0.3845 0.127 Uiso 1 1 calc R
C20 C 0.815(5) 0.901(4) 0.4000(11) 0.091(12) Uani 1 1 d U
H20A H 0.7957 0.8786 0.3693 0.136 Uiso 1 1 calc R
H20B H 0.9031 0.9146 0.4070 0.136 Uiso 1 1 calc R
H20C H 0.8123 0.9828 0.4062 0.136 Uiso 1 1 calc R
C61 C 0.425(4) 0.139(5) 0.5927(15) 0.103(12) Uani 1 1 d DU
H61A H 0.4968 0.1483 0.6114 0.155 Uiso 1 1 calc R
H61B H 0.4590 0.2156 0.5729 0.155 Uiso 1 1 calc R
H61C H 0.3893 0.0567 0.5759 0.155 Uiso 1 1 calc R
C62 C 0.314(3) 0.135(3) 0.6203(11) 0.099(12) Uani 1 1 d DU
H62A H 0.3329 0.1377 0.6516 0.119 Uiso 1 1 calc R
H62B H 0.2974 0.2095 0.6131 0.119 Uiso 1 1 calc R

loop_
_atom_site_aniso_label
_atom_site_aniso_U_11
_atom_site_aniso_U_22
_atom_site_aniso_U_33
_atom_site_aniso_U_23
_atom_site_aniso_U_13
_atom_site_aniso_U_12
Pt1 0.0488(5) 0.0343(4) 0.0359(4) -0.0047(3) -0.0042(4) 0.0251(4)
Pt2 0.0361(4) 0.0310(4) 0.0302(4) 0.0015(3) 0.0028(3) 0.0182(3)
Tl1 0.0428(5) 0.0333(4) 0.0519(5) 0.0013(4) 0.0036(4) 0.0215(4)
Tl2 0.0507(5) 0.0386(5) 0.0647(6) 0.0008(4) -0.0013(4) 0.0270(4)
Cl1 0.098(6) 0.069(5) 0.049(4) 0.012(3) 0.009(4) 0.023(4)
Cl2 0.088(6) 0.102(6) 0.069(5) 0.018(4) 0.021(4) 0.063(5)
O1 0.043(8) 0.042(8) 0.041(9) -0.013(7) -0.001(7) 0.024(7)
O2 0.037(8) 0.060(10) 0.040(9) -0.001(7) 0.003(6) 0.025(8)
O3 0.12(2) 0.081(14) 0.085(16) -0.033(12) -0.039(14) 0.084(15)
O4 0.089(14) 0.035(8) 0.048(11) 0.003(7) 0.017(10) 0.022(9)
O60 0.066(15) 0.060(14) 0.15(3) -0.002(16) -0.025(16) -0.002(11)
O71 0.19(2) 0.159(19) 0.150(19) -0.026(15) 0.054(17) 0.051(17)
O72 0.19(2) 0.159(19) 0.150(19) -0.026(15) 0.054(17) 0.051(17)
O73 0.19(2) 0.159(19) 0.150(19) -0.026(15) 0.054(17) 0.051(17)
O74 0.19(2) 0.159(19) 0.150(19) -0.026(15) 0.054(17) 0.051(17)
O81 0.115(15) 0.28(3) 0.145(19) 0.027(18) 0.024(13) 0.094(17)
O82 0.115(15) 0.28(3) 0.145(19) 0.027(18) 0.024(13) 0.094(17)
O83 0.115(15) 0.28(3) 0.145(19) 0.027(18) 0.024(13) 0.094(17)
O84 0.115(15) 0.28(3) 0.145(19) 0.027(18) 0.024(13) 0.094(17)
O1W 0.21(3) 0.12(2) 0.072(17) -0.041(16) -0.058(19) 0.11(2)
N1 0.076(13) 0.048(10) 0.011(8) -0.006(7) -0.010(8) 0.041(10)
N2 0.062(11) 0.037(9) 0.033(10) 0.017(7) -0.012(8) 0.030(9)
N3 0.076(15) 0.052(12) 0.036(11) 0.004(9) -0.002(10) 0.034(11)
N4 0.079(15) 0.034(10) 0.052(13) -0.022(9) -0.001(11) 0.026(10)
N5 0.069(14) 0.039(10) 0.082(17) 0.023(10) 0.029(12) 0.041(10)
N6 0.064(12) 0.034(9) 0.037(10) 0.007(8) 0.007(9) 0.024(9)
N7 0.038(9) 0.023(7) 0.036(9) -0.001(6) 0.003(7) 0.014(7)
N8 0.045(10) 0.035(9) 0.047(11) -0.004(8) 0.005(8) 0.018(8)
C1 0.045(12) 0.071(16) 0.042(13) 0.002(11) 0.008(10) 0.038(12)
C2 0.036(11) 0.055(13) 0.046(14) 0.000(10) 0.007(9) 0.025(10)
C3 0.105(15) 0.095(15) 0.054(11) 0.003(10) 0.004(10) 0.042(13)
C4 0.105(15) 0.095(15) 0.054(11) 0.003(10) 0.004(10) 0.042(13)
C5 0.105(15) 0.095(15) 0.054(11) 0.003(10) 0.004(10) 0.042(13)
C6 0.064(15) 0.042(12) 0.012(10) 0.000(8) -0.006(9) 0.003(11)
C7 0.050(14) 0.056(14) 0.059(16) 0.009(12) -0.003(12) 0.029(12)
C8 0.086(15) 0.082(15) 0.12(2) -0.007(14) -0.035(14) 0.011(12)
C9 0.086(15) 0.082(15) 0.12(2) -0.007(14) -0.035(14) 0.011(12)
C10 0.086(15) 0.082(15) 0.12(2) -0.007(14) -0.035(14) 0.011(12)
C11 0.038(11) 0.047(12) 0.041(12) 0.014(9) 0.008(9) 0.027(10)
C12 0.032(10) 0.063(14) 0.056(15) -0.030(12) 0.008(10) 0.020(10)
C13 0.094(15) 0.103(16) 0.111(18) 0.030(14) 0.051(14) 0.057(14)
C14 0.094(15) 0.103(16) 0.111(18) 0.030(14) 0.051(14) 0.057(14)
C15 0.094(15) 0.103(16) 0.111(18) 0.030(14) 0.051(14) 0.057(14)
C16 0.056(13) 0.041(11) 0.038(12) -0.013(9) -0.015(10) 0.031(10)
C17 0.064(15) 0.064(15) 0.044(14) -0.005(11) -0.012(11) 0.041(13)
C18 0.07(2) 0.10(3) 0.11(3) 0.03(2) 0.00(2) 0.05(2)
C19 0.11(3) 0.08(2) 0.07(2) -0.008(17) -0.008(19) 0.05(2)
C20 0.13(3) 0.08(2) 0.050(19) 0.039(16) 0.015(18) 0.03(2)
C61 0.084(18) 0.12(2) 0.12(2) 0.07(2) 0.064(17) 0.058(17)
C62 0.071(17) 0.12(2) 0.11(2) 0.08(2) 0.041(17) 0.051(17)

loop_
_atom_type_symbol
_atom_type_description
_atom_type_scat_dispersion_real
_atom_type_scat_dispersion_imag
_atom_type_scat_source
C C 0.0033 0.0016 'International Tables Vol C Tables 4.2.6.8 and 6.1.1.4'
H H 0.0000 0.0000 'International Tables Vol C Tables 4.2.6.8 and 6.1.1.4'
N N 0.0061 0.0033 'International Tables Vol C Tables 4.2.6.8 and 6.1.1.4'
O O 0.0106 0.0060 'International Tables Vol C Tables 4.2.6.8 and 6.1.1.4'
Pt Pt -1.7033 8.3905 'International Tables Vol C Tables 4.2.6.8 and 6.1.1.4'
Tl Tl -2.8358 9.6688 'International Tables Vol C Tables 4.2.6.8 and 6.1.1.4'
Cl Cl 0.1484 0.1585 'International Tables Vol C Tables 4.2.6.8 and 6.1.1.4'

loop_
_geom_angle_atom_site_label_1
_geom_angle_atom_site_label_2
_geom_angle_atom_site_label_3
_geom_angle
_geom_angle_site_symmetry_1
_geom_angle_site_symmetry_3
N1 Pt1 N4 90.4(9) . .
N1 Pt1 N3 176.5(8) . .
N4 Pt1 N3 92.0(10) . .
N1 Pt1 N2 88.0(8) . .
N4 Pt1 N2 178.3(9) . .
N3 Pt1 N2 89.5(9) . .
N1 Pt1 Tl1 85.1(5) . .
N4 Pt1 Tl1 90.6(6) . .
N3 Pt1 Tl1 92.3(6) . .
N2 Pt1 Tl1 88.8(5) . .
N1 Pt1 Tl2 84.1(5) . 1_545
N4 Pt1 Tl2 86.7(6) . 1_545
N3 Pt1 Tl2 98.6(6) . 1_545
N2 Pt1 Tl2 93.6(5) . 1_545
Tl1 Pt1 Tl2 168.85(4) . 1_545
N6 Pt2 N5 88.4(10) . .
N6 Pt2 N8 178.3(8) . .
N5 Pt2 N8 90.8(9) . .
N6 Pt2 N7 88.3(8) . .
N5 Pt2 N7 176.6(9) . .
N8 Pt2 N7 92.5(7) . .
N6 Pt2 Tl1 88.6(5) . .
N5 Pt2 Tl1 88.1(6) . .
N8 Pt2 Tl1 89.9(5) . .
N7 Pt2 Tl1 92.4(4) . .
N6 Pt2 Tl2 85.7(5) . .
N5 Pt2 Tl2 85.2(5) . .
N8 Pt2 Tl2 95.8(5) . .
N7 Pt2 Tl2 93.9(4) . .
Tl1 Pt2 Tl2 171.35(4) . .
O2 Tl1 O1 85.8(5) . .
O2 Tl1 Pt2 69.5(4) . .
O1 Tl1 Pt2 83.3(3) . .
O2 Tl1 Pt1 82.3(4) . .
O1 Tl1 Pt1 69.6(3) . .
Pt2 Tl1 Pt1 142.10(4) . .
O3 Tl2 O4 81.7(8) . 1_565
O3 Tl2 Pt1 84.4(4) . 1_565
O4 Tl2 Pt1 70.1(4) 1_565 1_565
O3 Tl2 Pt2 70.0(5) . .
O4 Tl2 Pt2 81.9(4) 1_565 .
Pt1 Tl2 Pt2 144.54(4) 1_565 .
O71 Cl1 O74 106(3) . .
O71 Cl1 O72 111(3) . .
O74 Cl1 O72 119(3) . .
O71 Cl1 O73 119(2) . .
O74 Cl1 O73 104(3) . .
O72 Cl1 O73 98(3) . .
O82 Cl2 O81 117(4) . .
O82 Cl2 O83 110(3) . .
O81 Cl2 O83 104(3) . .
O82 Cl2 O84 100(3) . .
O81 Cl2 O84 113(3) . .
O83 Cl2 O84 114(4) . .
C6 O1 Tl1 120.5(12) . .
C11 O2 Tl1 121.2(15) . .
C16 O3 Tl2 118.5(17) . .
C1 O4 Tl2 113.7(17) . 1_545
C1 N1 Pt1 127.2(15) . .
C1 N1 H1 116.4 . .
Pt1 N1 H1 116.4 . .
C6 N2 Pt1 121.3(17) . .
C6 N2 H2 119.3 . .
Pt1 N2 H2 119.3 . .
Pt1 N3 H3A 109.5 . .
Pt1 N3 H3B 109.5 . .
H3A N3 H3B 109.5 . .
Pt1 N3 H3C 109.5 . .
H3A N3 H3C 109.5 . .
H3B N3 H3C 109.5 . .
Pt1 N4 H4A 109.5 . .
Pt1 N4 H4B 109.5 . .
H4A N4 H4B 109.5 . .
Pt1 N4 H4C 109.5 . .
H4A N4 H4C 109.5 . .
H4B N4 H4C 109.5 . .
C11 N5 Pt2 119.8(19) . .
C11 N5 H5 120.1 . .
Pt2 N5 H5 120.1 . .
C16 N6 Pt2 127.4(17) . .
C16 N6 H6 116.3 . .
Pt2 N6 H6 116.3 . .
Pt2 N7 H7A 109.5 . .
Pt2 N7 H7B 109.5 . .
H7A N7 H7B 109.5 . .
Pt2 N7 H7C 109.5 . .
H7A N7 H7C 109.5 . .
H7B N7 H7C 109.5 . .
Pt2 N8 H8A 109.5 . .
Pt2 N8 H8B 109.5 . .
H8A N8 H8B 109.5 . .
Pt2 N8 H8C 109.5 . .
H8A N8 H8C 109.5 . .
H8B N8 H8C 109.5 . .
O4 C1 N1 121(2) . .
O4 C1 C2 120(2) . .
N1 C1 C2 118(2) . .
C5 C2 C3 114(3) . .
C5 C2 C4 107(3) . .
C3 C2 C4 109(3) . .
C5 C2 C1 106(2) . .
C3 C2 C1 115(2) . .
C4 C2 C1 106(2) . .
C2 C3 H3D 109.5 . .
C2 C3 H3E 109.5 . .
H3D C3 H3E 109.5 . .
C2 C3 H3F 109.5 . .
H3D C3 H3F 109.5 . .
H3E C3 H3F 109.5 . .
C2 C4 H4D 109.5 . .
C2 C4 H4E 109.5 . .
H4D C4 H4E 109.5 . .
C2 C4 H4F 109.5 . .
H4D C4 H4F 109.5 . .
H4E C4 H4F 109.5 . .
C2 C5 H5A 109.5 . .
C2 C5 H5B 109.5 . .
H5A C5 H5B 109.5 . .
C2 C5 H5C 109.5 . .
H5A C5 H5C 109.5 . .
H5B C5 H5C 109.5 . .
O1 C6 N2 125.7(19) . .
O1 C6 C7 118.2(18) . .
N2 C6 C7 116(2) . .
C9 C7 C6 112.7(19) . .
C9 C7 C8 111(2) . .
C6 C7 C8 116.1(18) . .
C9 C7 C10 109(2) . .
C6 C7 C10 104.5(18) . .
C8 C7 C10 102(2) . .
C7 C8 H8D 109.5 . .
C7 C8 H8E 109.5 . .
H8D C8 H8E 109.5 . .
C7 C8 H8F 109.4 . .
H8D C8 H8F 109.5 . .
H8E C8 H8F 109.5 . .
C7 C9 H9A 109.5 . .
C7 C9 H9B 109.5 . .
H9A C9 H9B 109.5 . .
C7 C9 H9C 109.4 . .
H9A C9 H9C 109.5 . .
H9B C9 H9C 109.5 . .
C7 C10 H10A 109.5 . .
C7 C10 H10B 109.4 . .
H10A C10 H10B 109.5 . .
C7 C10 H10C 109.5 . .
H10A C10 H10C 109.5 . .
H10B C10 H10C 109.5 . .
O2 C11 N5 126(2) . .
O2 C11 C12 119(2) . .
N5 C11 C12 115(2) . .
C15 C12 C13 105(3) . .
C15 C12 C14 114(3) . .
C13 C12 C14 114(3) . .
C15 C12 C11 105(2) . .
C13 C12 C11 108(2) . .
C14 C12 C11 110(2) . .
C12 C13 H13A 109.5 . .
C12 C13 H13B 109.5 . .
H13A C13 H13B 109.5 . .
C12 C13 H13C 109.5 . .
H13A C13 H13C 109.5 . .
H13B C13 H13C 109.5 . .
C12 C14 H14A 109.5 . .
C12 C14 H14B 109.5 . .
H14A C14 H14B 109.5 . .
C12 C14 H14C 109.5 . .
H14A C14 H14C 109.5 . .
H14B C14 H14C 109.5 . .
C12 C15 H15A 109.4 . .
C12 C15 H15B 109.5 . .
H15A C15 H15B 109.5 . .
C12 C15 H15C 109.5 . .
H15A C15 H15C 109.5 . .
H15B C15 H15C 109.5 . .
O3 C16 N6 125(2) . .
O3 C16 C17 114(2) . .
N6 C16 C17 121(2) . .
C18 C17 C19 114(3) . .
C18 C17 C20 112(3) . .
C19 C17 C20 104(3) . .
C18 C17 C16 112(3) . .
C19 C17 C16 108(2) . .
C20 C17 C16 106(2) . .
C17 C18 H18A 109.5 . .
C17 C18 H18B 109.5 . .
H18A C18 H18B 109.5 . .
C17 C18 H18C 109.5 . .
H18A C18 H18C 109.5 . .
H18B C18 H18C 109.5 . .
C17 C19 H19A 109.5 . .
C17 C19 H19B 109.5 . .
H19A C19 H19B 109.5 . .
C17 C19 H19C 109.5 . .
H19A C19 H19C 109.5 . .
H19B C19 H19C 109.5 . .
C17 C20 H20A 109.5 . .
C17 C20 H20B 109.5 . .
H20A C20 H20B 109.5 . .
C17 C20 H20C 109.5 . .
H20A C20 H20C 109.5 . .
H20B C20 H20C 109.5 . .
C62 C61 H61A 109.4 . .
C62 C61 H61B 109.5 . .
H61A C61 H61B 109.5 . .
C62 C61 H61C 109.5 . .
H61A C61 H61C 109.5 . .
H61B C61 H61C 109.5 . .
O60 C62 C61 100(3) . .
O60 C62 H62A 111.7 . .
C61 C62 H62A 111.7 . .
O60 C62 H62B 111.7 . .
C61 C62 H62B 111.7 . .
H62A C62 H62B 109.5 . .

loop_
_geom_bond_atom_site_label_1
_geom_bond_atom_site_label_2
_geom_bond_distance
_geom_bond_site_symmetry_2
Pt1 N1 1.998(18) .
Pt1 N4 2.06(2) .
Pt1 N3 2.07(2) .
Pt1 N2 2.09(2) .
Pt1 Tl1 2.9927(16) .
Pt1 Tl2 3.0224(17) 1_545
Pt2 N6 2.04(2) .
Pt2 N5 2.05(2) .
Pt2 N8 2.03(2) .
Pt2 N7 2.061(17) .
Pt2 Tl1 2.9571(16) .
Pt2 Tl2 3.0282(17) .
Tl1 O2 2.576(17) .
Tl1 O1 2.610(16) .
Tl2 O3 2.60(2) .
Tl2 O4 2.65(2) 1_565
Tl2 Pt1 3.0224(17) 1_565
Cl1 O71 1.386(18) .
Cl1 O74 1.390(19) .
Cl1 O72 1.404(19) .
Cl1 O73 1.406(18) .
Cl2 O82 1.385(19) .
Cl2 O81 1.393(19) .
Cl2 O83 1.394(19) .
Cl2 O84 1.426(19) .
O1 C6 1.25(3) .
O2 C11 1.24(3) .
O3 C16 1.22(3) .
O4 C1 1.18(3) .
O4 Tl2 2.65(2) 1_545
O60 C62 1.421(19) .
N1 C1 1.40(3) .
N1 H1 0.8600 .
N2 C6 1.29(3) .
N2 H2 0.8600 .
N3 H3A 0.8900 .
N3 H3B 0.8900 .
N3 H3C 0.8900 .
N4 H4A 0.8900 .
N4 H4B 0.8900 .
N4 H4C 0.8900 .
N5 C11 1.29(3) .
N5 H5 0.8600 .
N6 C16 1.24(3) .
N6 H6 0.8600 .
N7 H7A 0.8900 .
N7 H7B 0.8900 .
N7 H7C 0.8900 .
N8 H8A 0.8900 .
N8 H8B 0.8900 .
N8 H8C 0.8900 .
C1 C2 1.51(4) .
C2 C5 1.44(5) .
C2 C3 1.48(5) .
C2 C4 1.48(5) .
C3 H3D 0.9600 .
C3 H3E 0.9600 .
C3 H3F 0.9600 .
C4 H4D 0.9600 .
C4 H4E 0.9600 .
C4 H4F 0.9600 .
C5 H5A 0.9600 .
C5 H5B 0.9600 .
C5 H5C 0.9600 .
C6 C7 1.51(3) .
C7 C9 1.525(18) .
C7 C8 1.525(18) .
C7 C10 1.576(18) .
C8 H8D 0.9600 .
C8 H8E 0.9600 .
C8 H8F 0.9600 .
C9 H9A 0.9600 .
C9 H9B 0.9600 .
C9 H9C 0.9600 .
C10 H10A 0.9600 .
C10 H10B 0.9600 .
C10 H10C 0.9600 .
C11 C12 1.61(3) .
C12 C15 1.51(5) .
C12 C13 1.58(5) .
C12 C14 1.59(6) .
C13 H13A 0.9600 .
C13 H13B 0.9600 .
C13 H13C 0.9600 .
C14 H14A 0.9600 .
C14 H14B 0.9600 .
C14 H14C 0.9600 .
C15 H15A 0.9600 .
C15 H15B 0.9600 .
C15 H15C 0.9600 .
C16 C17 1.57(3) .
C17 C18 1.45(4) .
C17 C19 1.54(5) .
C17 C20 1.57(4) .
C18 H18A 0.9600 .
C18 H18B 0.9600 .
C18 H18C 0.9600 .
C19 H19A 0.9600 .
C19 H19B 0.9600 .
C19 H19C 0.9600 .
C20 H20A 0.9600 .
C20 H20B 0.9600 .
C20 H20C 0.9600 .
C61 C62 1.494(19) .
C61 H61A 0.9600 .
C61 H61B 0.9600 .
C61 H61C 0.9600 .
C62 H62A 0.9700 .
C62 H62B 0.9700 .

loop_
_geom_torsion_atom_site_label_1
_geom_torsion_atom_site_label_2
_geom_torsion_atom_site_label_3
_geom_torsion_atom_site_label_4
_geom_torsion
_geom_torsion_site_symmetry_1
_geom_torsion_site_symmetry_4
N6 Pt2 Tl1 O2 62.9(7) . .
N5 Pt2 Tl1 O2 -25.6(9) . .
N8 Pt2 Tl1 O2 -116.4(7) . .
N7 Pt2 Tl1 O2 151.1(7) . .
Tl2 Pt2 Tl1 O2 14.4(5) . .
N6 Pt2 Tl1 O1 151.0(7) . .
N5 Pt2 Tl1 O1 62.5(8) . .
N8 Pt2 Tl1 O1 -28.3(6) . .
N7 Pt2 Tl1 O1 -120.8(6) . .
Tl2 Pt2 Tl1 O1 102.5(4) . .
N6 Pt2 Tl1 Pt1 107.4(6) . .
N5 Pt2 Tl1 Pt1 18.9(8) . .
N8 Pt2 Tl1 Pt1 -71.9(5) . .
N7 Pt2 Tl1 Pt1 -164.4(5) . .
Tl2 Pt2 Tl1 Pt1 58.9(3) . .
N1 Pt1 Tl1 O2 152.9(7) . .
N4 Pt1 Tl1 O2 -116.8(8) . .
N3 Pt1 Tl1 O2 -24.7(8) . .
N2 Pt1 Tl1 O2 64.8(6) . .
Tl2 Pt1 Tl1 O2 167.3(4) 1_545 .
N1 Pt1 Tl1 O1 64.5(7) . .
N4 Pt1 Tl1 O1 154.8(8) . .
N3 Pt1 Tl1 O1 -113.1(8) . .
N2 Pt1 Tl1 O1 -23.6(6) . .
Tl2 Pt1 Tl1 O1 78.9(5) 1_545 .
N1 Pt1 Tl1 Pt2 111.5(6) . .
N4 Pt1 Tl1 Pt2 -158.2(7) . .
N3 Pt1 Tl1 Pt2 -66.1(7) . .
N2 Pt1 Tl1 Pt2 23.3(5) . .
Tl2 Pt1 Tl1 Pt2 125.9(2) 1_545 .
N6 Pt2 Tl2 O3 21.2(9) . .
N5 Pt2 Tl2 O3 110.0(10) . .
N8 Pt2 Tl2 O3 -159.6(9) . .
N7 Pt2 Tl2 O3 -66.7(8) . .
Tl1 Pt2 Tl2 O3 69.9(7) . .
N6 Pt2 Tl2 O4 105.2(8) . 1_565
N5 Pt2 Tl2 O4 -166.0(9) . 1_565
N8 Pt2 Tl2 O4 -75.6(7) . 1_565
N7 Pt2 Tl2 O4 17.3(7) . 1_565
Tl1 Pt2 Tl2 O4 153.9(6) . 1_565
N6 Pt2 Tl2 Pt1 67.6(6) . 1_565
N5 Pt2 Tl2 Pt1 156.4(8) . 1_565
N8 Pt2 Tl2 Pt1 -113.3(5) . 1_565
N7 Pt2 Tl2 Pt1 -20.4(5) . 1_565
Tl1 Pt2 Tl2 Pt1 116.2(2) . 1_565
O2 Tl1 O1 C6 -49.1(16) . .
Pt2 Tl1 O1 C6 -118.9(16) . .
Pt1 Tl1 O1 C6 34.2(15) . .
O1 Tl1 O2 C11 -53.9(16) . .
Pt2 Tl1 O2 C11 30.5(15) . .
Pt1 Tl1 O2 C11 -123.8(16) . .
O4 Tl2 O3 C16 -118(3) 1_565 .
Pt1 Tl2 O3 C16 172(3) 1_565 .
Pt2 Tl2 O3 C16 -33(2) . .
N4 Pt1 N1 C1 56(2) . .
N3 Pt1 N1 C1 -170(14) . .
N2 Pt1 N1 C1 -124(2) . .
Tl1 Pt1 N1 C1 147(2) . .
Tl2 Pt1 N1 C1 -30.6(19) 1_545 .
N1 Pt1 N2 C6 -56.1(16) . .
N4 Pt1 N2 C6 -41(28) . .
N3 Pt1 N2 C6 121.4(17) . .
Tl1 Pt1 N2 C6 29.1(15) . .
Tl2 Pt1 N2 C6 -140.0(15) 1_545 .
N6 Pt2 N5 C11 -51.2(19) . .
N8 Pt2 N5 C11 127.2(18) . .
N7 Pt2 N5 C11 -62(13) . .
Tl1 Pt2 N5 C11 37.4(18) . .
Tl2 Pt2 N5 C11 -137.1(18) . .
N5 Pt2 N6 C16 -111(2) . .
N8 Pt2 N6 C16 -175(43) . .
N7 Pt2 N6 C16 69(2) . .
Tl1 Pt2 N6 C16 161(2) . .
Tl2 Pt2 N6 C16 -25(2) . .
Tl2 O4 C1 N1 43(3) 1_545 .
Tl2 O4 C1 C2 -129.0(19) 1_545 .
Pt1 N1 C1 O4 -2(4) . .
Pt1 N1 C1 C2 169.7(16) . .
O4 C1 C2 C5 58(3) . .
N1 C1 C2 C5 -114(3) . .
O4 C1 C2 C3 -176(3) . .
N1 C1 C2 C3 12(3) . .
O4 C1 C2 C4 -56(3) . .
N1 C1 C2 C4 132(3) . .
Tl1 O1 C6 N2 -27(3) . .
Tl1 O1 C6 C7 154.5(14) . .
Pt1 N2 C6 O1 -8(3) . .
Pt1 N2 C6 C7 170.6(13) . .
O1 C6 C7 C9 -157(2) . .
N2 C6 C7 C9 25(3) . .
O1 C6 C7 C8 -27(3) . .
N2 C6 C7 C8 155(2) . .
O1 C6 C7 C10 85(3) . .
N2 C6 C7 C10 -93(2) . .
Tl1 O2 C11 N5 -16(3) . .
Tl1 O2 C11 C12 165.3(16) . .
Pt2 N5 C11 O2 -22(3) . .
Pt2 N5 C11 C12 157.2(17) . .
O2 C11 C12 C15 85(3) . .
N5 C11 C12 C15 -94(3) . .
O2 C11 C12 C13 -26(4) . .
N5 C11 C12 C13 155(3) . .
O2 C11 C12 C14 -151(3) . .
N5 C11 C12 C14 29(3) . .
Tl2 O3 C16 N6 31(4) . .
Tl2 O3 C16 C17 -148.4(19) . .
Pt2 N6 C16 O3 2(4) . .
Pt2 N6 C16 C17 -178.7(18) . .
O3 C16 C17 C18 -58(4) . .
N6 C16 C17 C18 123(3) . .
O3 C16 C17 C19 175(3) . .
N6 C16 C17 C19 -4(4) . .
O3 C16 C17 C20 64(3) . .
N6 C16 C17 C20 -115(3) . .
